data_7012690
loop_
_publ_author_name
'Akkus, Nilgun'
'Campbell, John C.'
'Davidson, James'
'Henderson, David K.'
'Miller, Hamish A.'
'Parkin, Andrew'
'Parsons, Simon'
'Plieger, Paul G.'
'Swart, Ronald M.'
'Tasker, Peter A.'
'West, Lee C.'

_publ_section_title
;
 Exploiting supramolecular chemistry in metal recovery: novel
 zwitterionic extractants for nickel(ii) saltsBased on the presentation
 given at Dalton Discussion No. 5, 10?12th April 2003, Noordwijkerhout,
 The Netherlands.
;
_journal_issue 10
_journal_name_full 'Dalton Transactions'
_journal_page_first 1932
_journal_paper_doi 10.1039/b300176h
_journal_year 2003
_chemical_formula_moiety 'Ni CH3C (CH2NCHC6OH2(tBu)CH2C5NH11)3 SO4 . 5.'
_chemical_formula_sum 'C56 H94.5 N6 Ni O12.25 S'
_chemical_formula_weight 1138.65
_chemical_name_common '[Ni(9)SO4]'
_chemical_name_systematic
; 
? 
;
_space_group_IT_number 14
_symmetry_cell_setting monoclinic
_symmetry_space_group_name_Hall '-P 2yn'
_symmetry_space_group_name_H-M 'P 1 21/n 1'
_atom_sites_solution_hydrogens geom
_atom_sites_solution_primary direct
_atom_sites_solution_secondary difmap
_audit_creation_method SHELXL-97
_cell_angle_alpha 90.00
_cell_angle_beta 103.006(2)
_cell_angle_gamma 90.00
_cell_formula_units_Z 4
_cell_length_a 13.4209(15)
_cell_length_b 20.963(2)
_cell_length_c 23.789(3)
_cell_measurement_reflns_used 742
_cell_measurement_temperature 150(2)
_cell_measurement_theta_max 28
_cell_measurement_theta_min 2
_cell_volume 6521.2(13)
_computing_cell_refinement 'Bruker SMART'
_computing_data_collection 'Bruker SMART'
_computing_data_reduction 'Bruker SHELXTL'
_computing_molecular_graphics 'Bruker SHELXTL'
_computing_publication_material 'Bruker SHELXTL'
_computing_structure_refinement 'SHELXL-97 (Sheldrick, 1997)'
_computing_structure_solution 'SHELXS-97 (Sheldrick, 1990)'
_diffrn_ambient_temperature 150(2)
_diffrn_measured_fraction_theta_full 0.996
_diffrn_measured_fraction_theta_max 0.996
_diffrn_measurement_device_type 'CCD area detector'
_diffrn_measurement_method 'phi and omega scans'
_diffrn_radiation_monochromator graphite
_diffrn_radiation_source 'fine-focus sealed tube'
_diffrn_radiation_type MoK\a
_diffrn_radiation_wavelength 0.71073
_diffrn_reflns_av_R_equivalents 0.1433
_diffrn_reflns_av_sigmaI/netI 0.1660
_diffrn_reflns_limit_h_max 14
_diffrn_reflns_limit_h_min -14
_diffrn_reflns_limit_k_max 21
_diffrn_reflns_limit_k_min -22
_diffrn_reflns_limit_l_max 20
_diffrn_reflns_limit_l_min -25
_diffrn_reflns_number 26628
_diffrn_reflns_theta_full 22.54
_diffrn_reflns_theta_max 22.54
_diffrn_reflns_theta_min 1.31
_exptl_absorpt_coefficient_mu 0.388
_exptl_absorpt_correction_T_max 0.962
_exptl_absorpt_correction_T_min 0.911
_exptl_absorpt_correction_type sadabs
_exptl_crystal_colour Yellow
_exptl_crystal_density_diffrn 1.160
_exptl_crystal_density_method 'not measured'
_exptl_crystal_description plate
_exptl_crystal_F_000 2458
_exptl_crystal_size_max 0.11
_exptl_crystal_size_mid 0.07
_exptl_crystal_size_min 0.03
_refine_diff_density_max 1.281
_refine_diff_density_min -0.342
_refine_diff_density_rms 0.120
_refine_ls_extinction_coef 0.0016(5)
_refine_ls_extinction_expression Fc^*^=kFc[1+0.001xFc^2^\l^3^/sin(2\q)]^-1/4^
_refine_ls_extinction_method SHELXL
_refine_ls_goodness_of_fit_ref 1.006
_refine_ls_hydrogen_treatment mixed
_refine_ls_matrix_type full
_refine_ls_number_parameters 730
_refine_ls_number_reflns 8533
_refine_ls_number_restraints 772
_refine_ls_restrained_S_all 0.967
_refine_ls_R_factor_all 0.2002
_refine_ls_R_factor_gt 0.1051
_refine_ls_shift/su_max 0.013
_refine_ls_shift/su_mean 0.001
_refine_ls_structure_factor_coef Fsqd
_refine_ls_weighting_details 'calc w=1/[\s^2^(Fo^2^)+(0.1962P)^2^+0.0000P] where P=(Fo^2^+2Fc^2^)/3'
_refine_ls_weighting_scheme calc
_refine_ls_wR_factor_gt 0.2791
_refine_ls_wR_factor_ref 0.3368
_reflns_number_gt 4019
_reflns_number_total 8533
_reflns_threshold_expression >2sigma(I)
_cod_data_source_file b300176h.txt
_cod_data_source_block 6f-1
_cod_depositor_comments
;
The following automatic conversions were performed:
'_symmetry_cell_setting' value 'Monoclinic' changed to 'monoclinic'
according to '/home/saulius/struct/CIF-dictionaries/cif_core.dic'
dictionary named 'cif_core.dic' version 2.4.1 from 2010-06-29.

Automatic conversion script
Id: cif_fix_enum 1527 2010-12-29 10:47:43Z saulius 
;
_cod_original_cell_volume 6521.2(12)
_cod_original_sg_symbol_H-M P2(1)/n
_cod_original_formula_sum 'C56 H94.50 N6 Ni O12.25 S'
_cod_database_code 7012690

loop_
_symmetry_equiv_pos_as_xyz
'x, y, z'
'-x+1/2, y+1/2, -z+1/2'
'-x, -y, -z'
'x-1/2, -y-1/2, z-1/2'

loop_
_atom_site_label
_atom_site_type_symbol
_atom_site_fract_x
_atom_site_fract_y
_atom_site_fract_z
_atom_site_U_iso_or_equiv
_atom_site_adp_type
_atom_site_occupancy
_atom_site_symmetry_multiplicity
_atom_site_calc_flag
_atom_site_refinement_flags
_atom_site_disorder_assembly
_atom_site_disorder_group
Ni1 Ni 0.62244(9) 0.34215(6) 0.77299(5) 0.0362(5) Uani 1 1 d U . .
C1A C 0.6035(7) 0.2699(4) 0.6630(4) 0.036(2) Uani 1 1 d U . .
O1A O 0.6554(4) 0.3110(3) 0.6993(3) 0.0397(15) Uani 1 1 d U . .
C2A C 0.5384(7) 0.2224(5) 0.6783(4) 0.039(2) Uani 1 1 d U . .
C21A C 0.5148(7) 0.2197(5) 0.7350(4) 0.041(2) Uani 1 1 d U . .
H21A H 0.4853 0.1813 0.7450 0.049 Uiso 1 1 calc R . .
N2A N 0.5299(6) 0.2637(4) 0.7722(3) 0.0391(18) Uani 1 1 d U . .
C22A C 0.5013(7) 0.2505(5) 0.8281(4) 0.049(2) Uani 1 1 d U . .
H22A H 0.4830 0.2049 0.8296 0.058 Uiso 1 1 calc R . .
H22B H 0.4400 0.2760 0.8301 0.058 Uiso 1 1 calc R . .
C23 C 0.5866(8) 0.2661(5) 0.8804(4) 0.049(2) Uani 1 1 d U . .
C24 C 0.5680(9) 0.2305(6) 0.9319(4) 0.068(3) Uani 1 1 d U . .
H24A H 0.5647 0.1846 0.9237 0.101 Uiso 1 1 calc R . .
H24B H 0.5033 0.2446 0.9403 0.101 Uiso 1 1 calc R . .
H24C H 0.6241 0.2390 0.9654 0.101 Uiso 1 1 calc R . .
C3A C 0.4970(7) 0.1760(4) 0.6382(4) 0.041(2) Uani 1 1 d U . .
H3A H 0.4577 0.1432 0.6504 0.050 Uiso 1 1 calc R . .
C4A C 0.5084(8) 0.1738(4) 0.5817(4) 0.044(2) Uani 1 1 d U A .
C41A C 0.4634(8) 0.1241(5) 0.5381(5) 0.053(3) Uani 1 1 d U . .
C42A C 0.346(4) 0.130(2) 0.527(2) 0.076(16) Uiso 0.251(19) 1 d PU A 1
H42A H 0.3137 0.0993 0.4980 0.114 Uiso 0.251(19) 1 calc PR A 1
H42B H 0.3256 0.1736 0.5134 0.114 Uiso 0.251(19) 1 calc PR A 1
H42C H 0.3240 0.1225 0.5631 0.114 Uiso 0.251(19) 1 calc PR A 1
C43A C 0.498(5) 0.124(3) 0.486(3) 0.090(17) Uiso 0.251(19) 1 d PU A 1
H43A H 0.4628 0.0900 0.4604 0.135 Uiso 0.251(19) 1 calc PR A 1
H43B H 0.5722 0.1154 0.4946 0.135 Uiso 0.251(19) 1 calc PR A 1
H43C H 0.4844 0.1651 0.4667 0.135 Uiso 0.251(19) 1 calc PR A 1
C44A C 0.482(5) 0.056(2) 0.568(2) 0.077(16) Uiso 0.251(19) 1 d PU A 1
H44A H 0.4515 0.0231 0.5407 0.116 Uiso 0.251(19) 1 calc PR A 1
H44B H 0.4496 0.0552 0.6015 0.116 Uiso 0.251(19) 1 calc PR A 1
H44C H 0.5553 0.0486 0.5815 0.116 Uiso 0.251(19) 1 calc PR A 1
C45A C 0.3811(12) 0.1568(7) 0.4888(7) 0.064(5) Uiso 0.749(19) 1 d PU A 2
H45A H 0.3515 0.1248 0.4598 0.096 Uiso 0.749(19) 1 calc PR A 2
H45B H 0.4137 0.1905 0.4707 0.096 Uiso 0.749(19) 1 calc PR A 2
H45C H 0.3270 0.1754 0.5053 0.096 Uiso 0.749(19) 1 calc PR A 2
C46A C 0.5468(14) 0.0947(9) 0.5100(8) 0.078(6) Uiso 0.749(19) 1 d PU A 2
H46A H 0.5155 0.0627 0.4814 0.117 Uiso 0.749(19) 1 calc PR A 2
H46B H 0.5996 0.0744 0.5398 0.117 Uiso 0.749(19) 1 calc PR A 2
H46C H 0.5777 0.1284 0.4910 0.117 Uiso 0.749(19) 1 calc PR A 2
C47A C 0.4117(14) 0.0722(7) 0.5616(7) 0.062(5) Uiso 0.749(19) 1 d PU A 2
H47A H 0.3841 0.0416 0.5308 0.093 Uiso 0.749(19) 1 calc PR A 2
H47B H 0.3557 0.0897 0.5771 0.093 Uiso 0.749(19) 1 calc PR A 2
H47C H 0.4607 0.0505 0.5924 0.093 Uiso 0.749(19) 1 calc PR A 2
C5A C 0.5658(7) 0.2238(5) 0.5660(4) 0.045(2) Uani 1 1 d U . .
H5A H 0.5738 0.2254 0.5274 0.055 Uiso 1 1 calc R A .
C6A C 0.6132(7) 0.2727(4) 0.6051(4) 0.039(2) Uani 1 1 d U A .
C61A C 0.6620(7) 0.3282(4) 0.5841(4) 0.044(2) Uani 1 1 d U . .
H61A H 0.6528 0.3658 0.6076 0.053 Uiso 1 1 calc R A .
H61B H 0.6253 0.3371 0.5439 0.053 Uiso 1 1 calc R . .
N62A N 0.7758(6) 0.3216(4) 0.5853(3) 0.0437(19) Uani 1 1 d U A .
H62A H 0.7967 0.3602 0.5724 0.052 Uiso 1 1 calc R . .
C63A C 0.8366(7) 0.3120(5) 0.6446(4) 0.046(2) Uani 1 1 d U . .
H63A H 0.8144 0.2725 0.6610 0.055 Uiso 1 1 calc R A .
H63B H 0.8256 0.3483 0.6693 0.055 Uiso 1 1 calc R . .
C64A C 0.9511(7) 0.3072(5) 0.6440(5) 0.060(3) Uani 1 1 d U A .
H64A H 0.9753 0.3491 0.6333 0.072 Uiso 1 1 calc R . .
H64B H 0.9906 0.2965 0.6833 0.072 Uiso 1 1 calc R . .
C65A C 0.9704(8) 0.2583(5) 0.6030(5) 0.064(3) Uani 1 1 d U . .
H65A H 0.9562 0.2154 0.6168 0.077 Uiso 1 1 calc R A .
H65B H 1.0432 0.2597 0.6009 0.077 Uiso 1 1 calc R . .
C66A C 0.9048(9) 0.2692(5) 0.5446(5) 0.067(3) Uani 1 1 d U A .
H66A H 0.9170 0.2347 0.5186 0.081 Uiso 1 1 calc R . .
H66B H 0.9249 0.3100 0.5293 0.081 Uiso 1 1 calc R . .
C67A C 0.7941(8) 0.2715(5) 0.5440(4) 0.052(3) Uani 1 1 d U . .
H67A H 0.7712 0.2295 0.5553 0.063 Uiso 1 1 calc R A .
H67B H 0.7545 0.2816 0.5046 0.063 Uiso 1 1 calc R . .
C1B C 0.8331(8) 0.3992(5) 0.7846(4) 0.043(2) Uani 1 1 d U . .
O1B O 0.7326(5) 0.4100(3) 0.7751(3) 0.0454(16) Uani 1 1 d U . .
C2B C 0.8802(7) 0.3464(5) 0.8169(4) 0.046(2) Uani 1 1 d U . .
C21B C 0.8256(7) 0.2978(5) 0.8443(4) 0.046(2) Uani 1 1 d U . .
H21B H 0.8654 0.2704 0.8724 0.055 Uiso 1 1 calc R . .
N2B N 0.7299(6) 0.2908(4) 0.8327(3) 0.0415(19) Uani 1 1 d U . .
C22B C 0.6882(7) 0.2435(5) 0.8676(5) 0.054(3) Uani 1 1 d U . .
H22C H 0.7385 0.2364 0.9045 0.065 Uiso 1 1 calc R . .
H22D H 0.6774 0.2024 0.8466 0.065 Uiso 1 1 calc R . .
C3B C 0.9894(7) 0.3422(5) 0.8310(4) 0.047(2) Uani 1 1 d U . .
H3B H 1.0206 0.3082 0.8550 0.056 Uiso 1 1 calc R . .
C4B C 1.0503(8) 0.3847(5) 0.8118(5) 0.052(2) Uani 1 1 d U . .
C41B C 1.1674(8) 0.3809(6) 0.8304(5) 0.061(3) Uani 1 1 d U . .
C42B C 1.2129(9) 0.3751(6) 0.7761(5) 0.079(4) Uani 1 1 d U . .
H42D H 1.2877 0.3743 0.7879 0.119 Uiso 1 1 calc R . .
H42E H 1.1912 0.4117 0.7507 0.119 Uiso 1 1 calc R . .
H42F H 1.1886 0.3356 0.7555 0.119 Uiso 1 1 calc R . .
C43B C 1.2063(9) 0.4432(6) 0.8633(6) 0.093(4) Uani 1 1 d U . .
H43D H 1.2811 0.4424 0.8748 0.140 Uiso 1 1 calc R . .
H43E H 1.1780 0.4466 0.8977 0.140 Uiso 1 1 calc R . .
H43F H 1.1843 0.4800 0.8381 0.140 Uiso 1 1 calc R . .
C44B C 1.2049(8) 0.3253(6) 0.8680(5) 0.073(3) Uani 1 1 d U . .
H44D H 1.2798 0.3259 0.8787 0.110 Uiso 1 1 calc R . .
H44E H 1.1817 0.2857 0.8472 0.110 Uiso 1 1 calc R . .
H44F H 1.1779 0.3276 0.9030 0.110 Uiso 1 1 calc R . .
C5B C 0.9993(9) 0.4330(5) 0.7759(5) 0.058(3) Uani 1 1 d U . .
H5B H 1.0394 0.4628 0.7605 0.069 Uiso 1 1 calc R . .
C6B C 0.8942(8) 0.4398(5) 0.7613(4) 0.050(2) Uani 1 1 d U . .
C61B C 0.8423(9) 0.4888(5) 0.7193(6) 0.070(3) Uani 1 1 d U . .
H61C H 0.8944 0.5177 0.7096 0.084 Uiso 1 1 calc R . .
H61D H 0.8065 0.4674 0.6833 0.084 Uiso 1 1 calc R . .
N62B N 0.7672(7) 0.5271(4) 0.7428(4) 0.061(2) Uani 1 1 d U . .
H62B H 0.7242 0.4986 0.7558 0.073 Uiso 1 1 calc R . .
C63B C 0.8190(9) 0.5641(6) 0.7915(6) 0.078(4) Uani 1 1 d U . .
H63C H 0.8702 0.5920 0.7796 0.094 Uiso 1 1 calc R . .
H63D H 0.8560 0.5350 0.8219 0.094 Uiso 1 1 calc R . .
C64B C 0.7443(10) 0.6057(6) 0.8165(6) 0.093(4) Uani 1 1 d U . .
H64C H 0.6981 0.5779 0.8328 0.111 Uiso 1 1 calc R . .
H64D H 0.7831 0.6329 0.8479 0.111 Uiso 1 1 calc R . .
C65B C 0.6819(10) 0.6471(6) 0.7692(6) 0.092(4) Uani 1 1 d U . .
H65C H 0.6319 0.6722 0.7851 0.111 Uiso 1 1 calc R . .
H65D H 0.7278 0.6775 0.7557 0.111 Uiso 1 1 calc R . .
C66B C 0.6268(9) 0.6086(6) 0.7200(6) 0.080(4) Uani 1 1 d U . .
H66C H 0.5904 0.6371 0.6888 0.096 Uiso 1 1 calc R . .
H66D H 0.5755 0.5813 0.7323 0.096 Uiso 1 1 calc R . .
C67B C 0.7032(10) 0.5667(6) 0.6973(5) 0.074(3) Uani 1 1 d U . .
H67C H 0.6651 0.5385 0.6665 0.089 Uiso 1 1 calc R . .
H67D H 0.7481 0.5944 0.6801 0.089 Uiso 1 1 calc R . .
C1C C 0.4768(7) 0.4518(4) 0.7362(4) 0.039(2) Uani 1 1 d U . .
O1C O 0.5164(5) 0.3989(3) 0.7214(2) 0.0418(16) Uani 1 1 d U . .
C2C C 0.4772(7) 0.4699(4) 0.7933(4) 0.041(2) Uani 1 1 d U . .
C21C C 0.5170(7) 0.4274(5) 0.8430(4) 0.046(2) Uani 1 1 d U . .
H21C H 0.5017 0.4386 0.8788 0.055 Uiso 1 1 calc R . .
N2C N 0.5694(6) 0.3778(4) 0.8420(3) 0.0435(18) Uani 1 1 d U . .
C22C C 0.5899(8) 0.3363(5) 0.8939(4) 0.054(2) Uani 1 1 d U . .
H22E H 0.5388 0.3457 0.9170 0.065 Uiso 1 1 calc R . .
H22F H 0.6583 0.3469 0.9179 0.065 Uiso 1 1 calc R . .
C3C C 0.4266(7) 0.5268(5) 0.8046(5) 0.051(3) Uani 1 1 d U . .
H3C H 0.4288 0.5382 0.8435 0.061 Uiso 1 1 calc R . .
C4C C 0.3753(8) 0.5657(5) 0.7615(5) 0.058(3) Uani 1 1 d U . .
C41C C 0.3217(9) 0.6257(6) 0.7740(6) 0.074(3) Uani 1 1 d U . .
C42C C 0.2107(11) 0.6234(9) 0.7374(8) 0.151(7) Uani 1 1 d U . .
H42G H 0.1747 0.6625 0.7436 0.226 Uiso 1 1 calc R . .
H42H H 0.1753 0.5864 0.7489 0.226 Uiso 1 1 calc R . .
H42I H 0.2118 0.6198 0.6965 0.226 Uiso 1 1 calc R . .
C43C C 0.3828(12) 0.6837(6) 0.7581(7) 0.112(5) Uani 1 1 d U . .
H43G H 0.3482 0.7234 0.7643 0.168 Uiso 1 1 calc R . .
H43H H 0.3864 0.6806 0.7175 0.168 Uiso 1 1 calc R . .
H43I H 0.4521 0.6835 0.7825 0.168 Uiso 1 1 calc R . .
C44C C 0.3167(11) 0.6310(6) 0.8348(6) 0.097(4) Uani 1 1 d U . .
H44G H 0.2811 0.6704 0.8406 0.145 Uiso 1 1 calc R . .
H44H H 0.3862 0.6317 0.8590 0.145 Uiso 1 1 calc R . .
H44I H 0.2796 0.5943 0.8454 0.145 Uiso 1 1 calc R . .
C5C C 0.3743(8) 0.5469(5) 0.7048(5) 0.054(3) Uani 1 1 d U . .
H5C H 0.3385 0.5723 0.6737 0.065 Uiso 1 1 calc R . .
C6C C 0.4240(7) 0.4921(4) 0.6926(4) 0.044(2) Uani 1 1 d U . .
C61C C 0.4164(8) 0.4726(4) 0.6311(4) 0.047(2) Uani 1 1 d U . .
H61E H 0.3695 0.5018 0.6051 0.057 Uiso 1 1 calc R . .
H61F H 0.4846 0.4755 0.6219 0.057 Uiso 1 1 calc R . .
N62C N 0.3775(6) 0.4058(4) 0.6218(3) 0.0451(19) Uani 1 1 d U . .
H62C H 0.4225 0.3809 0.6484 0.054 Uiso 1 1 calc R . .
C63C C 0.2766(8) 0.3984(5) 0.6362(5) 0.058(3) Uani 1 1 d U . .
H63E H 0.2250 0.4242 0.6093 0.070 Uiso 1 1 calc R . .
H63F H 0.2801 0.4141 0.6759 0.070 Uiso 1 1 calc R . .
C64C C 0.2447(9) 0.3275(6) 0.6318(5) 0.078(3) Uani 1 1 d U . .
H64E H 0.2942 0.3025 0.6606 0.093 Uiso 1 1 calc R . .
H64F H 0.1765 0.3231 0.6408 0.093 Uiso 1 1 calc R . .
C65C C 0.2409(9) 0.3014(6) 0.5728(5) 0.072(3) Uani 1 1 d U . .
H65E H 0.2257 0.2552 0.5718 0.086 Uiso 1 1 calc R . .
H65F H 0.1864 0.3231 0.5441 0.086 Uiso 1 1 calc R . .
C66C C 0.3423(8) 0.3126(5) 0.5585(5) 0.056(3) Uani 1 1 d U . .
H66E H 0.3379 0.2985 0.5183 0.067 Uiso 1 1 calc R . .
H66F H 0.3935 0.2852 0.5839 0.067 Uiso 1 1 calc R . .
C67C C 0.3806(9) 0.3799(5) 0.5643(4) 0.055(3) Uani 1 1 d U . .
H67E H 0.4517 0.3811 0.5590 0.065 Uiso 1 1 calc R . .
H67F H 0.3377 0.4066 0.5339 0.065 Uiso 1 1 calc R . .
S1S S 0.8167(13) 0.5019(7) 0.5470(6) 0.075(4) Uani 0.357(14) 1 d PDU B 1
O1S O 0.797(3) 0.553(2) 0.5844(17) 0.143(13) Uani 0.357(14) 1 d PDU B 1
O2S O 0.734(3) 0.4809(19) 0.4980(17) 0.134(14) Uani 0.357(14) 1 d PDU B 1
O3S O 0.887(2) 0.5403(15) 0.5208(14) 0.130(11) Uani 0.357(14) 1 d PDU B 1
O4S O 0.849(5) 0.4438(18) 0.581(2) 0.132(17) Uani 0.357(14) 1 d PDU B 1
S1S' S 0.7632(6) 0.4821(3) 0.5276(3) 0.0492(19) Uani 0.643(14) 1 d PDU B 2
O1S' O 0.7449(13) 0.5384(7) 0.5604(7) 0.081(5) Uani 0.643(14) 1 d PDU B 2
O2S' O 0.6690(10) 0.4487(6) 0.5020(6) 0.082(5) Uani 0.643(14) 1 d PDU B 2
O3S' O 0.8118(9) 0.5044(6) 0.4802(5) 0.059(4) Uani 0.643(14) 1 d PDU B 2
O4S' O 0.8385(16) 0.4371(7) 0.5625(9) 0.057(4) Uani 0.643(14) 1 d PDU B 2
O1W O 0.5000 0.5000 1.0000 0.113(9) Uiso 0.50 2 d SP . .
O2W O 0.9244(11) 0.5933(7) 0.6422(6) 0.060(4) Uiso 0.50 1 d P . .
O3W O 0.4539(10) 0.4200(6) 0.4410(6) 0.055(4) Uiso 0.50 1 d P . .
O4W O 0.9660(9) 0.5908(5) 0.4738(6) 0.147(5) Uani 1 1 d . . .
O5W O 0.9088(7) 0.4153(5) 0.4201(5) 0.116(4) Uani 1 1 d . . .
O6W O 1.0319(8) 0.2037(4) 0.9245(4) 0.110(3) Uani 1 1 d . . .
O7W O 0.7168(7) 0.3628(5) 0.4251(4) 0.111(3) Uani 1 1 d . . .

loop_
_atom_site_aniso_label
_atom_site_aniso_U_11
_atom_site_aniso_U_22
_atom_site_aniso_U_33
_atom_site_aniso_U_23
_atom_site_aniso_U_13
_atom_site_aniso_U_12
Ni1 0.0287(7) 0.0442(8) 0.0343(7) 0.0018(6) 0.0041(5) 0.0009(6)
C1A 0.026(5) 0.040(5) 0.038(4) 0.003(4) -0.001(4) 0.010(4)
O1A 0.032(4) 0.046(4) 0.042(3) 0.000(3) 0.009(3) 0.001(3)
C2A 0.030(5) 0.047(6) 0.041(5) 0.002(4) 0.009(4) 0.004(4)
C21A 0.028(5) 0.048(5) 0.041(5) 0.004(4) -0.001(4) -0.007(4)
N2A 0.031(4) 0.048(4) 0.039(4) -0.001(3) 0.008(3) -0.003(3)
C22A 0.031(5) 0.074(7) 0.044(5) -0.004(5) 0.015(4) -0.012(5)
C23 0.040(5) 0.067(5) 0.036(5) 0.013(5) 0.005(4) 0.002(5)
C24 0.065(8) 0.096(8) 0.042(6) 0.015(6) 0.013(5) -0.010(7)
C3A 0.028(5) 0.043(6) 0.053(5) 0.002(4) 0.008(5) 0.001(4)
C4A 0.040(6) 0.041(5) 0.048(5) -0.005(4) 0.004(5) 0.000(4)
C41A 0.050(7) 0.054(6) 0.057(6) -0.012(5) 0.016(5) 0.002(5)
C5A 0.045(6) 0.052(6) 0.041(5) 0.000(4) 0.012(5) 0.008(4)
C6A 0.027(5) 0.048(5) 0.041(5) 0.003(4) 0.003(4) 0.003(4)
C61A 0.041(5) 0.048(6) 0.044(6) 0.013(5) 0.008(4) 0.005(4)
N62A 0.039(4) 0.046(5) 0.048(5) 0.006(4) 0.013(4) 0.000(4)
C63A 0.039(5) 0.044(6) 0.054(5) -0.008(5) 0.009(4) -0.011(5)
C64A 0.032(5) 0.051(6) 0.098(8) 0.001(6) 0.015(5) -0.001(5)
C65A 0.039(6) 0.048(6) 0.114(8) 0.004(6) 0.038(5) -0.004(5)
C66A 0.075(7) 0.055(7) 0.088(7) 0.005(6) 0.052(6) -0.002(6)
C67A 0.065(6) 0.050(6) 0.048(6) -0.001(5) 0.027(5) -0.001(5)
C1B 0.037(4) 0.046(5) 0.045(6) -0.010(4) 0.006(4) -0.009(4)
O1B 0.041(4) 0.038(4) 0.053(4) 0.000(3) 0.002(3) -0.005(3)
C2B 0.032(4) 0.055(6) 0.046(6) -0.003(4) -0.003(4) -0.010(4)
C21B 0.027(4) 0.060(6) 0.047(6) 0.010(5) -0.001(4) 0.004(4)
N2B 0.036(4) 0.047(5) 0.040(4) 0.010(3) 0.004(3) -0.004(3)
C22B 0.035(5) 0.064(6) 0.060(7) 0.027(5) 0.002(4) 0.000(4)
C3B 0.032(4) 0.062(6) 0.045(6) -0.010(5) 0.006(4) -0.003(4)
C4B 0.039(5) 0.067(7) 0.053(7) -0.007(5) 0.016(4) -0.007(4)
C41B 0.039(5) 0.078(7) 0.075(8) -0.006(5) 0.028(5) -0.004(5)
C42B 0.051(7) 0.102(10) 0.096(8) -0.023(7) 0.041(7) -0.015(7)
C43B 0.053(8) 0.098(8) 0.130(12) -0.053(8) 0.025(8) -0.015(7)
C44B 0.028(6) 0.094(8) 0.095(9) -0.002(6) 0.011(6) 0.004(6)
C5B 0.054(5) 0.051(6) 0.075(8) -0.010(5) 0.029(5) -0.009(5)
C6B 0.052(5) 0.048(6) 0.057(7) -0.001(5) 0.028(5) -0.004(4)
C61B 0.070(7) 0.053(7) 0.099(9) 0.008(5) 0.044(6) 0.008(5)
N62B 0.055(6) 0.052(5) 0.080(6) -0.004(4) 0.024(5) -0.005(4)
C63B 0.053(7) 0.069(8) 0.108(9) -0.024(6) 0.010(6) -0.002(5)
C64B 0.073(9) 0.087(9) 0.110(10) -0.044(7) 0.006(7) -0.003(7)
C65B 0.070(9) 0.068(8) 0.138(11) -0.035(6) 0.024(7) 0.009(6)
C66B 0.062(8) 0.063(8) 0.114(9) -0.010(6) 0.016(6) -0.001(5)
C67B 0.078(8) 0.058(7) 0.086(8) -0.006(6) 0.016(6) 0.011(6)
C1C 0.028(5) 0.040(5) 0.048(4) 0.003(4) 0.006(4) 0.000(4)
O1C 0.039(4) 0.049(4) 0.033(3) -0.001(3) 0.001(3) 0.010(3)
C2C 0.022(5) 0.048(5) 0.051(5) -0.007(4) 0.007(4) -0.006(4)
C21C 0.034(6) 0.069(6) 0.035(5) -0.009(4) 0.007(4) -0.001(5)
N2C 0.040(5) 0.058(5) 0.029(4) -0.004(3) 0.002(3) -0.003(4)
C22C 0.055(7) 0.074(5) 0.032(5) -0.002(4) 0.006(5) -0.006(5)
C3C 0.040(6) 0.047(6) 0.065(6) -0.018(5) 0.009(5) -0.009(4)
C4C 0.047(6) 0.048(5) 0.073(6) -0.012(5) 0.003(5) 0.001(4)
C41C 0.054(7) 0.066(6) 0.101(8) -0.026(6) 0.017(6) 0.011(5)
C42C 0.065(8) 0.201(16) 0.176(14) -0.102(14) 0.004(8) 0.064(8)
C43C 0.143(12) 0.040(6) 0.160(14) 0.000(8) 0.050(11) 0.031(7)
C44C 0.102(11) 0.070(8) 0.127(9) -0.029(8) 0.043(8) 0.023(8)
C5C 0.046(6) 0.041(6) 0.071(6) -0.005(5) 0.004(5) 0.005(5)
C6C 0.037(6) 0.041(5) 0.054(5) 0.002(4) 0.006(5) 0.000(4)
C61C 0.051(6) 0.041(5) 0.049(5) 0.007(4) 0.010(5) 0.001(4)
N62C 0.043(5) 0.053(5) 0.037(4) 0.001(4) 0.004(4) -0.002(4)
C63C 0.032(6) 0.078(6) 0.065(7) -0.021(6) 0.011(5) -0.007(5)
C64C 0.059(8) 0.094(8) 0.085(8) -0.031(7) 0.027(6) -0.033(6)
C65C 0.062(7) 0.080(8) 0.068(7) -0.020(6) 0.003(6) -0.013(6)
C66C 0.060(7) 0.056(6) 0.048(6) -0.003(5) 0.006(5) 0.011(5)
C67C 0.068(7) 0.056(6) 0.042(6) -0.003(5) 0.017(5) 0.004(5)
S1S 0.057(9) 0.085(9) 0.083(9) 0.009(6) 0.020(6) 0.011(7)
O1S 0.12(3) 0.18(3) 0.13(3) -0.028(17) 0.024(19) 0.09(2)
O2S 0.11(2) 0.10(2) 0.16(3) 0.029(17) -0.048(18) -0.002(18)
O3S 0.12(2) 0.14(2) 0.13(2) 0.013(18) 0.054(17) -0.039(17)
O4S 0.15(3) 0.099(18) 0.12(3) 0.033(18) -0.03(2) -0.009(19)
S1S' 0.040(5) 0.047(3) 0.056(4) 0.013(3) 0.002(3) 0.001(3)
O1S' 0.094(14) 0.068(8) 0.079(11) 0.001(6) 0.019(9) 0.046(8)
O2S' 0.067(8) 0.074(9) 0.092(10) 0.048(7) -0.008(7) -0.030(7)
O3S' 0.051(8) 0.065(8) 0.061(8) 0.025(6) 0.015(6) 0.003(6)
O4S' 0.066(9) 0.030(7) 0.073(11) 0.020(7) 0.014(8) 0.008(6)
O4W 0.117(10) 0.107(8) 0.216(14) 0.044(8) 0.038(9) 0.009(7)
O5W 0.091(8) 0.111(8) 0.132(9) -0.005(7) -0.002(6) -0.017(6)
O6W 0.117(8) 0.096(7) 0.100(7) 0.009(6) -0.011(6) 0.023(6)
O7W 0.091(7) 0.146(9) 0.099(7) 0.035(7) 0.026(6) 0.019(6)

loop_
_atom_type_symbol
_atom_type_description
_atom_type_scat_dispersion_real
_atom_type_scat_dispersion_imag
_atom_type_scat_source
C C 0.0033 0.0016 'International Tables Vol C Tables 4.2.6.8 and 6.1.1.4'
H H 0.0000 0.0000 'International Tables Vol C Tables 4.2.6.8 and 6.1.1.4'
N N 0.0061 0.0033 'International Tables Vol C Tables 4.2.6.8 and 6.1.1.4'
O O 0.0106 0.0060 'International Tables Vol C Tables 4.2.6.8 and 6.1.1.4'
S S 0.1246 0.1234 'International Tables Vol C Tables 4.2.6.8 and 6.1.1.4'
Ni Ni 0.3393 1.1124 'International Tables Vol C Tables 4.2.6.8 and 6.1.1.4'

loop_
_geom_angle_atom_site_label_1
_geom_angle_atom_site_label_2
_geom_angle_atom_site_label_3
_geom_angle
_geom_angle_site_symmetry_1
_geom_angle_site_symmetry_3
_geom_angle_publ_flag
O1A Ni1 O1C 85.7(2) . . ?
O1A Ni1 O1B 87.0(3) . . ?
O1C Ni1 O1B 90.7(3) . . ?
O1A Ni1 N2A 89.0(3) . . ?
O1C Ni1 N2A 97.0(3) . . ?
O1B Ni1 N2A 171.0(3) . . ?
O1A Ni1 N2C 172.2(3) . . ?
O1C Ni1 N2C 87.1(3) . . ?
O1B Ni1 N2C 96.1(3) . . ?
N2A Ni1 N2C 88.9(3) . . ?
O1A Ni1 N2B 99.9(3) . . ?
O1C Ni1 N2B 174.0(3) . . ?
O1B Ni1 N2B 87.5(3) . . ?
N2A Ni1 N2B 85.2(3) . . ?
N2C Ni1 N2B 87.4(3) . . ?
O1A C1A C6A 117.7(9) . . ?
O1A C1A C2A 124.0(9) . . ?
C6A C1A C2A 118.3(9) . . ?
C1A O1A Ni1 127.0(6) . . ?
C3A C2A C1A 119.2(9) . . ?
C3A C2A C21A 118.2(9) . . ?
C1A C2A C21A 122.6(9) . . ?
N2A C21A C2A 125.9(9) . . ?
C21A N2A C22A 117.2(8) . . ?
C21A N2A Ni1 126.3(7) . . ?
C22A N2A Ni1 114.6(6) . . ?
N2A C22A C23 113.0(8) . . ?
C24 C23 C22C 108.3(9) . . ?
C24 C23 C22A 109.1(9) . . ?
C22C C23 C22A 111.4(8) . . ?
C24 C23 C22B 109.0(8) . . ?
C22C C23 C22B 111.0(9) . . ?
C22A C23 C22B 108.1(8) . . ?
C4A C3A C2A 125.1(9) . . ?
C3A C4A C5A 114.8(9) . . ?
C3A C4A C41A 125.3(9) . . ?
C5A C4A C41A 119.9(9) . . ?
C43A C41A C47A 127(2) . . ?
C43A C41A C4A 117(2) . . ?
C47A C41A C4A 113.9(10) . . ?
C43A C41A C42A 112(3) . . ?
C47A C41A C42A 65(2) . . ?
C4A C41A C42A 107(2) . . ?
C43A C41A C46A 38(2) . . ?
C47A C41A C46A 108.5(11) . . ?
C4A C41A C46A 110.8(10) . . ?
C42A C41A C46A 140(2) . . ?
C43A C41A C44A 110(3) . . ?
C47A C41A C44A 37(2) . . ?
C4A C41A C44A 108(2) . . ?
C42A C41A C44A 102(3) . . ?
C46A C41A C44A 78(2) . . ?
C43A C41A C45A 71(3) . . ?
C47A C41A C45A 107.1(11) . . ?
C4A C41A C45A 108.6(9) . . ?
C42A C41A C45A 47(2) . . ?
C46A C41A C45A 107.6(11) . . ?
C44A C41A C45A 138(2) . . ?
C4A C5A C6A 123.6(9) . . ?
C1A C6A C5A 118.6(9) . . ?
C1A C6A C61A 120.5(9) . . ?
C5A C6A C61A 120.6(9) . . ?
C6A C61A N62A 116.1(7) . . ?
C63A N62A C67A 113.3(8) . . ?
C63A N62A C61A 111.4(7) . . ?
C67A N62A C61A 111.3(7) . . ?
N62A C63A C64A 109.7(9) . . ?
C65A C64A C63A 112.0(9) . . ?
C64A C65A C66A 110.8(10) . . ?
C65A C66A C67A 113.4(9) . . ?
C66A C67A N62A 109.2(9) . . ?
O1B C1B C6B 119.7(9) . . ?
O1B C1B C2B 122.4(9) . . ?
C6B C1B C2B 117.8(10) . . ?
C1B O1B Ni1 125.7(6) . . ?
C1B C2B C3B 119.1(9) . . ?
C1B C2B C21B 124.8(9) . . ?
C3B C2B C21B 115.7(9) . . ?
N2B C21B C2B 124.1(9) . . ?
C21B N2B C22B 116.7(8) . . ?
C21B N2B Ni1 127.3(7) . . ?
C22B N2B Ni1 115.9(6) . . ?
N2B C22B C23 111.6(8) . . ?
C4B C3B C2B 122.9(10) . . ?
C3B C4B C5B 115.6(10) . . ?
C3B C4B C41B 121.7(10) . . ?
C5B C4B C41B 122.6(10) . . ?
C44B C41B C4B 113.4(9) . . ?
C44B C41B C42B 107.2(10) . . ?
C4B C41B C42B 109.5(9) . . ?
C44B C41B C43B 109.1(10) . . ?
C4B C41B C43B 108.0(9) . . ?
C42B C41B C43B 109.6(10) . . ?
C6B C5B C4B 124.0(10) . . ?
C1B C6B C5B 120.0(10) . . ?
C1B C6B C61B 117.6(10) . . ?
C5B C6B C61B 122.4(10) . . ?
N62B C61B C6B 111.8(10) . . ?
C63B N62B C67B 112.6(9) . . ?
C63B N62B C61B 110.3(9) . . ?
C67B N62B C61B 111.0(9) . . ?
N62B C63B C64B 112.1(10) . . ?
C65B C64B C63B 109.7(12) . . ?
C66B C65B C64B 111.7(10) . . ?
C65B C66B C67B 109.7(11) . . ?
N62B C67B C66B 112.8(11) . . ?
O1C C1C C6C 118.6(9) . . ?
O1C C1C C2C 124.9(8) . . ?
C6C C1C C2C 116.3(9) . . ?
C1C O1C Ni1 127.0(6) . . ?
C1C C2C C3C 120.5(9) . . ?
C1C C2C C21C 122.0(9) . . ?
C3C C2C C21C 117.0(9) . . ?
N2C C21C C2C 125.8(9) . . ?
C21C N2C C22C 117.9(9) . . ?
C21C N2C Ni1 127.3(7) . . ?
C22C N2C Ni1 114.5(6) . . ?
N2C C22C C23 113.8(8) . . ?
C4C C3C C2C 122.5(10) . . ?
C3C C4C C5C 116.6(10) . . ?
C3C C4C C41C 122.0(11) . . ?
C5C C4C C41C 121.4(10) . . ?
C44C C41C C4C 112.7(11) . . ?
C44C C41C C42C 107.8(12) . . ?
C4C C41C C42C 107.6(10) . . ?
C44C C41C C43C 108.9(11) . . ?
C4C C41C C43C 107.6(10) . . ?
C42C C41C C43C 112.3(13) . . ?
C6C C5C C4C 122.1(10) . . ?
C5C C6C C1C 122.0(10) . . ?
C5C C6C C61C 119.9(9) . . ?
C1C C6C C61C 118.0(9) . . ?
N62C C61C C6C 110.2(8) . . ?
C63C N62C C67C 113.2(8) . . ?
C63C N62C C61C 111.8(8) . . ?
C67C N62C C61C 113.5(8) . . ?
N62C C63C C64C 109.8(9) . . ?
C65C C64C C63C 111.5(11) . . ?
C66C C65C C64C 108.4(9) . . ?
C65C C66C C67C 116.0(10) . . ?
N62C C67C C66C 110.5(9) . . ?
O1S S1S O3S 94(3) . . ?
O1S S1S O4S 110(3) . . ?
O3S S1S O4S 123(3) . . ?
O1S S1S O2S 120(3) . . ?
O3S S1S O2S 105(3) . . ?
O4S S1S O2S 105(3) . . ?
O2S' S1S' O1S' 112.1(10) . . ?
O2S' S1S' O4S' 110.2(10) . . ?
O1S' S1S' O4S' 112.7(11) . . ?
O2S' S1S' O3S' 108.7(8) . . ?
O1S' S1S' O3S' 107.6(10) . . ?
O4S' S1S' O3S' 105.2(10) . . ?

loop_
_geom_bond_atom_site_label_1
_geom_bond_atom_site_label_2
_geom_bond_distance
_geom_bond_site_symmetry_2
_geom_bond_publ_flag
Ni1 O1A 2.010(6) . ?
Ni1 O1C 2.039(6) . ?
Ni1 O1B 2.044(6) . ?
Ni1 N2A 2.059(8) . ?
Ni1 N2C 2.069(8) . ?
Ni1 N2B 2.081(7) . ?
C1A O1A 1.306(10) . ?
C1A C6A 1.413(13) . ?
C1A C2A 1.424(13) . ?
C2A C3A 1.389(12) . ?
C2A C21A 1.454(13) . ?
C21A N2A 1.262(11) . ?
N2A C22A 1.491(11) . ?
C22A C23 1.524(13) . ?
C23 C24 1.504(13) . ?
C23 C22C 1.505(14) . ?
C23 C22B 1.537(14) . ?
C3A C4A 1.389(13) . ?
C4A C5A 1.400(13) . ?
C4A C41A 1.496(13) . ?
C41A C43A 1.43(6) . ?
C41A C47A 1.467(18) . ?
C41A C42A 1.54(5) . ?
C41A C46A 1.56(2) . ?
C41A C44A 1.59(5) . ?
C41A C45A 1.575(17) . ?
C5A C6A 1.434(13) . ?
C6A C61A 1.478(13) . ?
C61A N62A 1.526(12) . ?
N62A C63A 1.478(11) . ?
N62A C67A 1.496(12) . ?
C63A C64A 1.543(13) . ?
C64A C65A 1.479(15) . ?
C65A C66A 1.485(15) . ?
C66A C67A 1.483(15) . ?
C1B O1B 1.336(11) . ?
C1B C6B 1.382(13) . ?
C1B C2B 1.413(13) . ?
C2B C3B 1.431(13) . ?
C2B C21B 1.489(14) . ?
C21B N2B 1.259(11) . ?
N2B C22B 1.482(12) . ?
C3B C4B 1.355(14) . ?
C4B C5B 1.401(14) . ?
C4B C41B 1.537(15) . ?
C41B C44B 1.488(15) . ?
C41B C42B 1.551(15) . ?
C41B C43B 1.551(15) . ?
C5B C6B 1.382(14) . ?
C6B C61B 1.492(15) . ?
C61B N62B 1.492(14) . ?
N62B C63B 1.438(13) . ?
N62B C67B 1.476(14) . ?
C63B C64B 1.545(17) . ?
C64B C65B 1.516(17) . ?
C65B C66B 1.478(16) . ?
C66B C67B 1.538(16) . ?
C1C O1C 1.312(10) . ?
C1C C6C 1.401(12) . ?
C1C C2C 1.408(13) . ?
C2C C3C 1.428(13) . ?
C2C C21C 1.480(13) . ?
C21C N2C 1.259(12) . ?
N2C C22C 1.485(12) . ?
C3C C4C 1.368(14) . ?
C4C C5C 1.403(15) . ?
C4C C41C 1.512(15) . ?
C41C C44C 1.467(17) . ?
C41C C42C 1.548(17) . ?
C41C C43C 1.559(18) . ?
C5C C6C 1.391(13) . ?
C6C C61C 1.500(13) . ?
C61C N62C 1.493(12) . ?
N62C C63C 1.478(12) . ?
N62C C67C 1.482(12) . ?
C63C C64C 1.545(15) . ?
C64C C65C 1.497(15) . ?
C65C C66C 1.493(15) . ?
C66C C67C 1.496(14) . ?
S1S O1S 1.449(18) . ?
S1S O3S 1.477(17) . ?
S1S O4S 1.478(15) . ?
S1S O2S 1.483(10) . ?
S1S' O2S' 1.453(12) . ?
S1S' O1S' 1.466(11) . ?
S1S' O4S' 1.491(13) . ?
S1S' O3S' 1.498(11) . ?
